data_7247827
loop_
_publ_author_name
'Li, Zengzeng'
'Lu, Fei'
'Xu, Qingchun'
'Liu, Gang'
'Zhao, Ximei'
'Wang, Guanghui'

_publ_section_title
;
 Unexpected stereoselective CuBr2-catalyzed cascade reaction of
 2-ethynylanilines with silylynamides: facile and atom-economical access
 to N-vinylsilylindoles
;
_journal_issue 1
_journal_name_full 'Green Chemistry'
_journal_page_first 259
_journal_page_last 263
_journal_paper_doi 10.1039/D3GC04244H
_journal_volume 26
_journal_year 2024
_chemical_formula_sum 'C29 H40 N2 O4 S Si'
_chemical_formula_weight 540.78
_space_group_crystal_system monoclinic
_space_group_IT_number 14
_space_group_name_Hall '-P 2ybc'
_space_group_name_H-M_alt 'P 1 21/c 1'
_atom_sites_solution_hydrogens mixed
_audit_creation_method SHELXL-2018/3
_audit_update_record
;
2023-10-05 deposited with the CCDC.	2023-12-04 downloaded from the CCDC.
;
_cell_angle_alpha 90
_cell_angle_beta 91.697(3)
_cell_angle_gamma 90
_cell_formula_units_Z 4
_cell_length_a 12.2243(4)
_cell_length_b 10.5039(3)
_cell_length_c 23.3691(8)
_cell_measurement_reflns_used 4564
_cell_measurement_temperature 293(2)
_cell_measurement_theta_max 71.1450
_cell_measurement_theta_min 3.7940
_cell_volume 2999.34(17)
_computing_cell_refinement 'CrysAlisPro 1.171.42.49 (Rigaku OD, 2022)'
_computing_data_collection 'CrysAlisPro 1.171.42.49 (Rigaku OD, 2022)'
_computing_data_reduction 'CrysAlisPro 1.171.42.49 (Rigaku OD, 2022)'
_computing_structure_refinement 'SHELXL-2018/3 (Sheldrick, 2018)'
_computing_structure_solution 'SHELXL-2018/3 (Sheldrick, 2018)'
_diffrn_ambient_temperature 293(2)
_diffrn_measured_fraction_theta_full 0.996
_diffrn_measured_fraction_theta_max 0.996
_diffrn_measurement_device_type 'Xcalibur, Eos, Gemini'
_diffrn_radiation_type CuK\a
_diffrn_radiation_wavelength 1.54184
_diffrn_reflns_av_R_equivalents 0.0281
_diffrn_reflns_av_unetI/netI 0.0402
_diffrn_reflns_Laue_measured_fraction_full 0.996
_diffrn_reflns_Laue_measured_fraction_max 0.996
_diffrn_reflns_limit_h_max 12
_diffrn_reflns_limit_h_min -14
_diffrn_reflns_limit_k_max 12
_diffrn_reflns_limit_k_min -12
_diffrn_reflns_limit_l_max 27
_diffrn_reflns_limit_l_min -22
_diffrn_reflns_number 10887
_diffrn_reflns_point_group_measured_fraction_full 0.996
_diffrn_reflns_point_group_measured_fraction_max 0.996
_diffrn_reflns_theta_full 67.245
_diffrn_reflns_theta_max 67.245
_diffrn_reflns_theta_min 3.617
_diffrn_source 'fine-focus sealed X-ray tube'
_exptl_absorpt_coefficient_mu 1.618
_exptl_absorpt_correction_T_max 1.00000
_exptl_absorpt_correction_T_min 0.78214
_exptl_absorpt_correction_type multi-scan
_exptl_absorpt_process_details SADABS
_exptl_crystal_colour WHITE
_exptl_crystal_density_diffrn 1.198
_exptl_crystal_description BLOCK
_exptl_crystal_F_000 1160
_exptl_crystal_size_max 0.130
_exptl_crystal_size_mid 0.120
_exptl_crystal_size_min 0.120
_refine_diff_density_max 0.603
_refine_diff_density_min -0.514
_refine_diff_density_rms 0.060
_refine_ls_extinction_method none
_refine_ls_goodness_of_fit_ref 1.036
_refine_ls_hydrogen_treatment constr
_refine_ls_matrix_type full
_refine_ls_number_parameters 352
_refine_ls_number_reflns 5363
_refine_ls_number_restraints 2
_refine_ls_restrained_S_all 1.040
_refine_ls_R_factor_all 0.0786
_refine_ls_R_factor_gt 0.0615
_refine_ls_shift/su_max 0.001
_refine_ls_shift/su_mean 0.000
_refine_ls_structure_factor_coef Fsqd
_refine_ls_weighting_details 'w=1/[\s^2^(Fo^2^)+(0.1039P)^2^+0.9565P] where P=(Fo^2^+2Fc^2^)/3'
_refine_ls_weighting_scheme calc
_refine_ls_wR_factor_gt 0.1674
_refine_ls_wR_factor_ref 0.1835
_reflns_Friedel_coverage 0.000
_reflns_number_gt 4100
_reflns_number_total 5363
_reflns_threshold_expression 'I > 2\s(I)'
_cod_data_source_file d3gc04244h2.cif
_cod_data_source_block exp_13211
_cod_depositor_comments 'Adding full bibliography for 7247827.cif.'
_cod_original_sg_symbol_H-M 'P 21/c'
_cod_database_code 7247827
_shelx_shelxl_version_number 2018/3
_shelx_space_group_comment
;
The symmetry employed for this shelxl refinement is uniquely defined
by the following loop, which should always be used as a source of
symmetry information in preference to the above space-group names.
They are only intended as comments.
;
_shelx_estimated_absorpt_t_min 0.817
_shelx_estimated_absorpt_t_max 0.829

loop_
_space_group_symop_operation_xyz
'x, y, z'
'-x, y+1/2, -z+1/2'
'-x, -y, -z'
'x, -y-1/2, z-1/2'

loop_
_atom_site_label
_atom_site_type_symbol
_atom_site_fract_x
_atom_site_fract_y
_atom_site_fract_z
_atom_site_U_iso_or_equiv
_atom_site_adp_type
_atom_site_occupancy
_atom_site_site_symmetry_order
_atom_site_calc_flag
_atom_site_refinement_flags_posn
_atom_site_refinement_flags_adp
_atom_site_refinement_flags_occupancy
_atom_site_disorder_assembly
_atom_site_disorder_group
Si1 Si 0.25511(7) 0.00686(7) 0.59754(3) 0.0520(2) Uani 1 1 d . . . . .
S1 S 0.07210(6) 0.46799(7) 0.63195(4) 0.0592(2) Uani 1 1 d . . . . .
N1 N 0.14823(18) 0.3906(2) 0.58604(10) 0.0482(5) Uani 1 1 d . . . . .
N2 N 0.30266(17) 0.3193(2) 0.64079(8) 0.0420(5) Uani 1 1 d . . . . .
O1 O 0.1368(2) 0.4834(3) 0.68282(11) 0.0840(8) Uani 1 1 d . . . . .
O2 O 0.0283(2) 0.5756(2) 0.60172(13) 0.0846(8) Uani 1 1 d . . . . .
O3 O 0.6871(2) 0.6837(3) 0.56621(11) 0.0834(8) Uani 1 1 d . . . . .
O4 O 0.70582(18) 0.6814(2) 0.66101(10) 0.0705(6) Uani 1 1 d . . . . .
C1 C -0.0368(2) 0.3664(3) 0.64814(12) 0.0515(7) Uani 1 1 d . . . . .
C2 C -0.1388(3) 0.3830(3) 0.62212(14) 0.0597(8) Uani 1 1 d . . . . .
H2 H -0.150404 0.447119 0.595200 0.072 Uiso 1 1 calc R U . . .
C3 C -0.2233(3) 0.3031(4) 0.63661(15) 0.0688(9) Uani 1 1 d . . . . .
H3 H -0.291794 0.314269 0.618925 0.083 Uiso 1 1 calc R U . . .
C4 C -0.2094(3) 0.2073(3) 0.67641(16) 0.0689(9) Uani 1 1 d . . . . .
C5 C -0.1064(3) 0.1912(4) 0.70136(15) 0.0737(10) Uani 1 1 d . . . . .
H5 H -0.094563 0.125908 0.727685 0.088 Uiso 1 1 calc R U . . .
C6 C -0.0212(3) 0.2700(3) 0.68799(13) 0.0638(8) Uani 1 1 d . . . . .
H6 H 0.047141 0.258526 0.705753 0.077 Uiso 1 1 calc R U . . .
C7 C -0.3040(4) 0.1237(5) 0.6930(2) 0.1130(16) Uani 1 1 d . . . . .
H7A H -0.369335 0.174217 0.694668 0.170 Uiso 1 1 calc R U . . .
H7B H -0.288369 0.086422 0.729845 0.170 Uiso 1 1 calc R U . . .
H7C H -0.314489 0.057549 0.665057 0.170 Uiso 1 1 calc R U . . .
C8 C 0.1024(3) 0.3826(4) 0.52732(13) 0.0659(9) Uani 1 1 d . . . . .
H8A H 0.154778 0.343528 0.503055 0.099 Uiso 1 1 calc R U . . .
H8B H 0.085620 0.466604 0.513486 0.099 Uiso 1 1 calc R U . . .
H8C H 0.036754 0.332333 0.527045 0.099 Uiso 1 1 calc R U . . .
C9 C 0.2092(2) 0.2829(2) 0.60679(10) 0.0410(6) Uani 1 1 d . . . . .
C10 C 0.1835(2) 0.1643(3) 0.59366(11) 0.0448(6) Uani 1 1 d . . . . .
H10 H 0.112267 0.157167 0.578844 0.054 Uiso 1 1 calc R U . . .
C11 C 0.1891(4) -0.0883(4) 0.65593(17) 0.0882(12) Uani 1 1 d . . . . .
H11 H 0.220861 -0.173978 0.655993 0.106 Uiso 1 1 calc R U . . .
C12 C 0.2068(6) -0.0332(6) 0.71422(19) 0.150(3) Uani 1 1 d . . . . .
H12A H 0.173116 0.049246 0.715731 0.225 Uiso 1 1 calc R U . . .
H12B H 0.283854 -0.025277 0.722509 0.225 Uiso 1 1 calc R U . . .
H12C H 0.174745 -0.088109 0.741983 0.225 Uiso 1 1 calc R U . . .
C13 C 0.0626(4) -0.1018(5) 0.6473(2) 0.1142(17) Uani 1 1 d . . . . .
H13A H 0.036395 -0.166619 0.672404 0.171 Uiso 1 1 calc R U . . .
H13B H 0.045510 -0.124910 0.608312 0.171 Uiso 1 1 calc R U . . .
H13C H 0.028181 -0.022220 0.655872 0.171 Uiso 1 1 calc R U . . .
C14 C 0.2236(5) -0.0756(4) 0.52765(18) 0.1109(18) Uani 1 1 d D . . . .
H14 H 0.144350 -0.078682 0.532894 0.133 Uiso 0.66(3) 1 d R U P A 1
H14' H 0.289612 -0.051034 0.507623 0.133 Uiso 0.34(3) 1 d R U P A 2
C15 C 0.2373(6) -0.2137(5) 0.5257(2) 0.129(2) Uani 1 1 d . . . . .
H15A H 0.234930 -0.241679 0.486602 0.194 Uiso 1 1 calc R U . . .
H15B H 0.179389 -0.253768 0.545969 0.194 Uiso 1 1 calc R U . . .
H15C H 0.306503 -0.236321 0.543333 0.194 Uiso 1 1 calc R U . . .
C16 C 0.216(2) 0.0015(9) 0.4756(3) 0.115(5) Uani 0.66(3) 1 d D . P A 1
H16A H 0.288168 0.014235 0.461144 0.173 Uiso 0.66(3) 1 d R U P A 1
H16B H 0.184394 0.082505 0.484324 0.173 Uiso 0.66(3) 1 d R U P A 1
H16C H 0.171337 -0.041344 0.447316 0.173 Uiso 0.66(3) 1 d R U P A 1
C16' C 0.138(2) -0.0254(17) 0.4874(9) 0.089(8) Uani 0.34(3) 1 d D . P A 2
H16D H 0.146137 -0.063711 0.450479 0.134 Uiso 0.34(3) 1 d R U P A 2
H16E H 0.145713 0.065250 0.484238 0.134 Uiso 0.34(3) 1 d R U P A 2
H16F H 0.066282 -0.044859 0.501059 0.134 Uiso 0.34(3) 1 d R U P A 2
C17 C 0.4063(3) 0.0293(4) 0.6095(2) 0.0813(11) Uani 1 1 d . . . . .
H17 H 0.416163 0.072907 0.646341 0.098 Uiso 1 1 calc R U . . .
C18 C 0.4577(4) 0.1136(4) 0.5652(2) 0.1071(17) Uani 1 1 d . . . . .
H18A H 0.531653 0.133028 0.577009 0.161 Uiso 1 1 calc R U . . .
H18B H 0.416522 0.191187 0.561336 0.161 Uiso 1 1 calc R U . . .
H18C H 0.457391 0.070205 0.529007 0.161 Uiso 1 1 calc R U . . .
C19 C 0.4689(4) -0.0988(5) 0.6150(3) 0.139(2) Uani 1 1 d . . . . .
H19A H 0.460439 -0.145628 0.579819 0.208 Uiso 1 1 calc R U . . .
H19B H 0.439872 -0.147714 0.645710 0.208 Uiso 1 1 calc R U . . .
H19C H 0.545151 -0.082339 0.622713 0.208 Uiso 1 1 calc R U . . .
C20 C 0.3248(2) 0.2799(3) 0.69640(11) 0.0510(7) Uani 1 1 d . . . . .
H20 H 0.283812 0.220657 0.716154 0.061 Uiso 1 1 calc R U . . .
C21 C 0.4139(3) 0.3398(3) 0.71767(12) 0.0574(7) Uani 1 1 d . . . . .
H21 H 0.445514 0.328487 0.753994 0.069 Uiso 1 1 calc R U . . .
C22 C 0.4515(2) 0.4241(3) 0.67451(11) 0.0469(6) Uani 1 1 d . . . . .
C23 C 0.5412(2) 0.5059(3) 0.67083(12) 0.0526(7) Uani 1 1 d . . . . .
H23 H 0.588715 0.517704 0.702184 0.063 Uiso 1 1 calc R U . . .
C24 C 0.5582(2) 0.5688(3) 0.62010(12) 0.0496(6) Uani 1 1 d . . . . .
C25 C 0.4848(2) 0.5522(3) 0.57280(11) 0.0507(6) Uani 1 1 d . . . . .
H25 H 0.497550 0.595444 0.538916 0.061 Uiso 1 1 calc R U . . .
C26 C 0.3954(2) 0.4740(3) 0.57555(11) 0.0462(6) Uani 1 1 d . . . . .
H26 H 0.347206 0.464063 0.544340 0.055 Uiso 1 1 calc R U . . .
C27 C 0.3794(2) 0.4097(2) 0.62691(10) 0.0430(6) Uani 1 1 d . . . . .
C28 C 0.6554(2) 0.6505(3) 0.61198(14) 0.0570(7) Uani 1 1 d . . . . .
C29 C 0.8054(3) 0.7553(4) 0.65678(18) 0.0881(12) Uani 1 1 d . . . . .
H29A H 0.863301 0.701349 0.644131 0.132 Uiso 1 1 calc R U . . .
H29B H 0.825190 0.790220 0.693615 0.132 Uiso 1 1 calc R U . . .
H29C H 0.793696 0.823211 0.629809 0.132 Uiso 1 1 calc R U . . .

loop_
_atom_site_aniso_label
_atom_site_aniso_U_11
_atom_site_aniso_U_22
_atom_site_aniso_U_33
_atom_site_aniso_U_23
_atom_site_aniso_U_13
_atom_site_aniso_U_12
Si1 0.0644(5) 0.0395(4) 0.0516(4) -0.0006(3) -0.0071(4) 0.0014(3)
S1 0.0529(4) 0.0487(4) 0.0764(5) -0.0152(4) 0.0046(3) 0.0081(3)
N1 0.0438(12) 0.0481(13) 0.0529(12) 0.0018(10) 0.0019(10) 0.0090(10)
N2 0.0443(12) 0.0437(12) 0.0379(10) 0.0003(9) -0.0003(8) -0.0001(9)
O1 0.0687(15) 0.0954(19) 0.0878(17) -0.0483(15) 0.0032(13) 0.0061(13)
O2 0.0712(15) 0.0445(13) 0.139(2) 0.0029(14) 0.0145(15) 0.0157(11)
O3 0.0726(15) 0.110(2) 0.0687(14) -0.0017(14) 0.0135(12) -0.0319(15)
O4 0.0565(13) 0.0854(17) 0.0697(14) -0.0092(12) 0.0010(10) -0.0228(12)
C1 0.0482(15) 0.0556(17) 0.0508(15) -0.0112(13) 0.0053(12) 0.0134(13)
C2 0.0600(18) 0.0579(18) 0.0609(17) -0.0019(14) -0.0014(14) 0.0117(15)
C3 0.0543(19) 0.075(2) 0.077(2) -0.0132(18) -0.0042(16) 0.0005(16)
C4 0.070(2) 0.062(2) 0.076(2) -0.0081(17) 0.0127(17) 0.0011(17)
C5 0.081(2) 0.074(2) 0.068(2) 0.0146(17) 0.0229(18) 0.0192(19)
C6 0.0566(18) 0.081(2) 0.0545(16) 0.0036(16) 0.0070(14) 0.0205(16)
C7 0.101(3) 0.096(3) 0.142(4) 0.009(3) 0.022(3) -0.023(3)
C8 0.0628(19) 0.078(2) 0.0564(17) 0.0127(16) -0.0048(14) 0.0217(16)
C9 0.0390(13) 0.0449(14) 0.0392(12) 0.0014(10) 0.0036(10) 0.0021(11)
C10 0.0423(14) 0.0467(15) 0.0453(13) 0.0000(11) -0.0027(10) 0.0000(11)
C11 0.124(3) 0.057(2) 0.083(2) 0.0165(19) -0.008(2) -0.016(2)
C12 0.237(7) 0.140(5) 0.071(3) 0.033(3) -0.011(4) -0.097(5)
C13 0.099(3) 0.101(4) 0.143(4) 0.009(3) 0.015(3) -0.030(3)
C14 0.187(5) 0.063(2) 0.081(3) -0.023(2) -0.041(3) 0.005(3)
C15 0.204(6) 0.074(3) 0.107(4) -0.030(3) -0.026(4) 0.008(3)
C16 0.181(16) 0.103(6) 0.061(4) -0.015(4) -0.011(5) -0.002(7)
C16' 0.119(15) 0.082(10) 0.064(9) -0.021(7) -0.050(10) 0.004(9)
C17 0.065(2) 0.064(2) 0.114(3) -0.025(2) -0.018(2) 0.0159(17)
C18 0.076(3) 0.085(3) 0.163(5) -0.036(3) 0.047(3) 0.000(2)
C19 0.104(4) 0.096(4) 0.213(6) -0.036(4) -0.062(4) 0.053(3)
C20 0.0599(17) 0.0535(16) 0.0395(13) 0.0052(12) 0.0021(12) -0.0045(13)
C21 0.0649(18) 0.0670(19) 0.0396(13) 0.0060(13) -0.0083(12) -0.0037(15)
C22 0.0498(15) 0.0515(16) 0.0391(12) -0.0037(11) -0.0025(11) 0.0001(12)
C23 0.0511(16) 0.0594(17) 0.0467(14) -0.0070(12) -0.0064(12) -0.0028(13)
C24 0.0443(15) 0.0494(16) 0.0553(15) -0.0057(12) 0.0050(12) 0.0026(12)
C25 0.0562(16) 0.0526(16) 0.0437(13) 0.0017(12) 0.0048(12) -0.0021(13)
C26 0.0483(15) 0.0516(16) 0.0385(12) 0.0015(11) -0.0026(11) -0.0009(12)
C27 0.0435(14) 0.0431(14) 0.0423(13) -0.0040(11) 0.0021(10) 0.0039(11)
C28 0.0507(16) 0.0563(18) 0.0643(18) -0.0091(14) 0.0053(14) -0.0005(14)
C29 0.065(2) 0.102(3) 0.098(3) -0.016(2) 0.005(2) -0.035(2)

loop_
_atom_type_symbol
_atom_type_description
_atom_type_scat_dispersion_real
_atom_type_scat_dispersion_imag
_atom_type_scat_source
C C 0.0181 0.0091 'International Tables Vol C Tables 4.2.6.8 and 6.1.1.4'
H H 0.0000 0.0000 'International Tables Vol C Tables 4.2.6.8 and 6.1.1.4'
N N 0.0311 0.0180 'International Tables Vol C Tables 4.2.6.8 and 6.1.1.4'
O O 0.0492 0.0322 'International Tables Vol C Tables 4.2.6.8 and 6.1.1.4'
S S 0.3331 0.5567 'International Tables Vol C Tables 4.2.6.8 and 6.1.1.4'
Si Si 0.2541 0.3302 'International Tables Vol C Tables 4.2.6.8 and 6.1.1.4'

loop_
_geom_angle_atom_site_label_1
_geom_angle_atom_site_label_2
_geom_angle_atom_site_label_3
_geom_angle
_geom_angle_site_symmetry_1
_geom_angle_site_symmetry_3
_geom_angle_publ_flag
C10 Si1 C17 110.70(14) . . ?
C10 Si1 C14 106.36(16) . . ?
C17 Si1 C14 111.3(2) . . ?
C10 Si1 C11 107.02(17) . . ?
C17 Si1 C11 113.5(2) . . ?
C14 Si1 C11 107.6(2) . . ?
O1 S1 O2 121.06(17) . . ?
O1 S1 N1 106.80(13) . . ?
O2 S1 N1 106.14(15) . . ?
O1 S1 C1 107.25(16) . . ?
O2 S1 C1 108.19(15) . . ?
N1 S1 C1 106.60(13) . . ?
C9 N1 C8 116.8(2) . . ?
C9 N1 S1 117.77(17) . . ?
C8 N1 S1 115.31(18) . . ?
C27 N2 C20 108.1(2) . . ?
C27 N2 C9 126.4(2) . . ?
C20 N2 C9 125.1(2) . . ?
C28 O4 C29 116.3(3) . . ?
C2 C1 C6 119.5(3) . . ?
C2 C1 S1 120.6(2) . . ?
C6 C1 S1 120.0(2) . . ?
C3 C2 C1 119.2(3) . . ?
C3 C2 H2 120.4 . . ?
C1 C2 H2 120.4 . . ?
C4 C3 C2 122.1(3) . . ?
C4 C3 H3 119.0 . . ?
C2 C3 H3 119.0 . . ?
C3 C4 C5 117.8(3) . . ?
C3 C4 C7 121.1(4) . . ?
C5 C4 C7 121.0(4) . . ?
C6 C5 C4 121.2(3) . . ?
C6 C5 H5 119.4 . . ?
C4 C5 H5 119.4 . . ?
C5 C6 C1 120.2(3) . . ?
C5 C6 H6 119.9 . . ?
C1 C6 H6 119.9 . . ?
C4 C7 H7A 109.5 . . ?
C4 C7 H7B 109.5 . . ?
H7A C7 H7B 109.5 . . ?
C4 C7 H7C 109.5 . . ?
H7A C7 H7C 109.5 . . ?
H7B C7 H7C 109.5 . . ?
N1 C8 H8A 109.5 . . ?
N1 C8 H8B 109.5 . . ?
H8A C8 H8B 109.5 . . ?
N1 C8 H8C 109.5 . . ?
H8A C8 H8C 109.5 . . ?
H8B C8 H8C 109.5 . . ?
C10 C9 N2 124.4(2) . . ?
C10 C9 N1 123.3(2) . . ?
N2 C9 N1 112.2(2) . . ?
C9 C10 Si1 135.6(2) . . ?
C9 C10 H10 112.2 . . ?
Si1 C10 H10 112.2 . . ?
C12 C11 C13 105.7(4) . . ?
C12 C11 Si1 113.6(3) . . ?
C13 C11 Si1 113.4(3) . . ?
C12 C11 H11 108.0 . . ?
C13 C11 H11 108.0 . . ?
Si1 C11 H11 108.0 . . ?
C11 C12 H12A 109.5 . . ?
C11 C12 H12B 109.5 . . ?
H12A C12 H12B 109.5 . . ?
C11 C12 H12C 109.5 . . ?
H12A C12 H12C 109.5 . . ?
H12B C12 H12C 109.5 . . ?
C11 C13 H13A 109.5 . . ?
C11 C13 H13B 109.5 . . ?
H13A C13 H13B 109.5 . . ?
C11 C13 H13C 109.5 . . ?
H13A C13 H13C 109.5 . . ?
H13B C13 H13C 109.5 . . ?
C16 C14 C15 121.9(5) . . ?
C15 C14 C16' 114.4(8) . . ?
C16 C14 Si1 118.2(5) . . ?
C15 C14 Si1 117.6(3) . . ?
C16' C14 Si1 120.6(7) . . ?
C16 C14 H14 95.0 . . ?
C15 C14 H14 94.9 . . ?
Si1 C14 H14 94.8 . . ?
C15 C14 H14' 98.6 . . ?
C16' C14 H14' 100.4 . . ?
Si1 C14 H14' 98.2 . . ?
C14 C15 H15A 109.5 . . ?
C14 C15 H15B 109.5 . . ?
H15A C15 H15B 109.5 . . ?
C14 C15 H15C 109.5 . . ?
H15A C15 H15C 109.5 . . ?
H15B C15 H15C 109.5 . . ?
C14 C16 H16A 109.7 . . ?
C14 C16 H16B 109.3 . . ?
H16A C16 H16B 109.5 . . ?
C14 C16 H16C 109.4 . . ?
H16A C16 H16C 109.5 . . ?
H16B C16 H16C 109.5 . . ?
C14 C16' H16D 109.1 . . ?
C14 C16' H16E 109.2 . . ?
H16D C16' H16E 109.5 . . ?
C14 C16' H16F 110.2 . . ?
H16D C16' H16F 109.5 . . ?
H16E C16' H16F 109.5 . . ?
C18 C17 C19 110.5(4) . . ?
C18 C17 Si1 113.5(3) . . ?
C19 C17 Si1 112.6(3) . . ?
C18 C17 H17 106.6 . . ?
C19 C17 H17 106.6 . . ?
Si1 C17 H17 106.6 . . ?
C17 C18 H18A 109.5 . . ?
C17 C18 H18B 109.5 . . ?
H18A C18 H18B 109.5 . . ?
C17 C18 H18C 109.5 . . ?
H18A C18 H18C 109.5 . . ?
H18B C18 H18C 109.5 . . ?
C17 C19 H19A 109.5 . . ?
C17 C19 H19B 109.5 . . ?
H19A C19 H19B 109.5 . . ?
C17 C19 H19C 109.5 . . ?
H19A C19 H19C 109.5 . . ?
H19B C19 H19C 109.5 . . ?
C21 C20 N2 110.0(2) . . ?
C21 C20 H20 125.0 . . ?
N2 C20 H20 125.0 . . ?
C20 C21 C22 107.7(2) . . ?
C20 C21 H21 126.1 . . ?
C22 C21 H21 126.1 . . ?
C23 C22 C27 119.5(2) . . ?
C23 C22 C21 134.0(3) . . ?
C27 C22 C21 106.5(2) . . ?
C24 C23 C22 119.1(3) . . ?
C24 C23 H23 120.4 . . ?
C22 C23 H23 120.4 . . ?
C23 C24 C25 120.3(3) . . ?
C23 C24 C28 122.0(3) . . ?
C25 C24 C28 117.6(3) . . ?
C26 C25 C24 121.7(3) . . ?
C26 C25 H25 119.1 . . ?
C24 C25 H25 119.1 . . ?
C25 C26 C27 117.6(2) . . ?
C25 C26 H26 121.2 . . ?
C27 C26 H26 121.2 . . ?
N2 C27 C26 130.5(2) . . ?
N2 C27 C22 107.6(2) . . ?
C26 C27 C22 121.8(2) . . ?
O3 C28 O4 123.0(3) . . ?
O3 C28 C24 124.3(3) . . ?
O4 C28 C24 112.7(3) . . ?
O4 C29 H29A 109.5 . . ?
O4 C29 H29B 109.5 . . ?
H29A C29 H29B 109.5 . . ?
O4 C29 H29C 109.5 . . ?
H29A C29 H29C 109.5 . . ?
H29B C29 H29C 109.5 . . ?

loop_
_geom_bond_atom_site_label_1
_geom_bond_atom_site_label_2
_geom_bond_distance
_geom_bond_site_symmetry_2
_geom_bond_publ_flag
Si1 C10 1.873(3) . ?
Si1 C17 1.875(4) . ?
Si1 C14 1.879(4) . ?
Si1 C11 1.892(4) . ?
S1 O1 1.418(3) . ?
S1 O2 1.429(3) . ?
S1 N1 1.654(2) . ?
S1 C1 1.756(3) . ?
N1 C9 1.432(3) . ?
N1 C8 1.469(4) . ?
N2 C27 1.380(3) . ?
N2 C20 1.383(3) . ?
N2 C9 1.424(3) . ?
O3 C28 1.200(4) . ?
O4 C28 1.325(4) . ?
O4 C29 1.449(4) . ?
C1 C2 1.382(4) . ?
C1 C6 1.385(4) . ?
C2 C3 1.381(5) . ?
C2 H2 0.9300 . ?
C3 C4 1.377(5) . ?
C3 H3 0.9300 . ?
C4 C5 1.382(5) . ?
C4 C7 1.512(5) . ?
C5 C6 1.373(5) . ?
C5 H5 0.9300 . ?
C6 H6 0.9300 . ?
C7 H7A 0.9600 . ?
C7 H7B 0.9600 . ?
C7 H7C 0.9600 . ?
C8 H8A 0.9600 . ?
C8 H8B 0.9600 . ?
C8 H8C 0.9600 . ?
C9 C10 1.318(4) . ?
C10 H10 0.9300 . ?
C11 C12 1.490(6) . ?
C11 C13 1.559(6) . ?
C11 H11 0.9800 . ?
C12 H12A 0.9600 . ?
C12 H12B 0.9600 . ?
C12 H12C 0.9600 . ?
C13 H13A 0.9600 . ?
C13 H13B 0.9600 . ?
C13 H13C 0.9600 . ?
C14 C16 1.462(7) . ?
C14 C15 1.460(6) . ?
C14 C16' 1.486(8) . ?
C14 H14 0.9800 . ?
C14 H14' 0.9800 . ?
C15 H15A 0.9600 . ?
C15 H15B 0.9600 . ?
C15 H15C 0.9600 . ?
C16 H16A 0.9600 . ?
C16 H16B 0.9600 . ?
C16 H16C 0.9600 . ?
C16' H16D 0.9600 . ?
C16' H16E 0.9600 . ?
C16' H16F 0.9600 . ?
C17 C18 1.514(6) . ?
C17 C19 1.552(5) . ?
C17 H17 0.9800 . ?
C18 H18A 0.9600 . ?
C18 H18B 0.9600 . ?
C18 H18C 0.9600 . ?
C19 H19A 0.9600 . ?
C19 H19B 0.9600 . ?
C19 H19C 0.9600 . ?
C20 C21 1.341(4) . ?
C20 H20 0.9300 . ?
C21 C22 1.428(4) . ?
C21 H21 0.9300 . ?
C22 C23 1.397(4) . ?
C22 C27 1.407(4) . ?
C23 C24 1.379(4) . ?
C23 H23 0.9300 . ?
C24 C25 1.414(4) . ?
C24 C28 1.482(4) . ?
C25 C26 1.370(4) . ?
C25 H25 0.9300 . ?
C26 C27 1.396(4) . ?
C26 H26 0.9300 . ?
C29 H29A 0.9600 . ?
C29 H29B 0.9600 . ?
C29 H29C 0.9600 . ?
